data_1551182
loop_
_publ_author_name
'Mitake, Akihito'
'Nagai, Rikako'
'Sekine, Ayato'
'Takano, Hideaki'
'Sugimura, Natsuhiko'
'Kanyiva, Kyalo Stephen'
'Shibata, Takanori'

_publ_section_title
;
 Consecutive HDDA and TDDA reactions of silicon-tethered tetraynes for the
 synthesis of dibenzosilole-fused polycyclic compounds and their unique
 reactivity
;
_journal_name_full 'Chemical Science'
_journal_paper_doi 10.1039/C9SC00960D
_journal_year 2019
_chemical_formula_moiety 'C38 H34 O2 Si2'
_chemical_formula_sum 'C38 H34 O2 Si2'
_chemical_formula_weight 578.86
_space_group_crystal_system triclinic
_space_group_IT_number 2
_space_group_name_Hall '-P 1'
_space_group_name_H-M_alt 'P -1'
_symmetry_space_group_name_Hall '-P 1'
_symmetry_space_group_name_H-M 'P -1'
_atom_sites_solution_hydrogens geom
_atom_sites_solution_primary direct
_atom_sites_solution_secondary difmap
_audit_update_record
;
2018-02-27 deposited with the CCDC.    2019-05-27 downloaded from the CCDC.
;
_cell_angle_alpha 93.009(7)
_cell_angle_beta 93.589(7)
_cell_angle_gamma 92.791(7)
_cell_formula_units_Z 4
_cell_length_a 11.2379(5)
_cell_length_b 13.1495(7)
_cell_length_c 20.9319(11)
_cell_measurement_reflns_used 23543
_cell_measurement_temperature 123
_cell_measurement_theta_max 27.48
_cell_measurement_theta_min 3.00
_cell_volume 3078.6(3)
_computing_cell_refinement 'RAPID AUTO'
_computing_data_collection 'RAPID AUTO (Rigaku, ????)'
_computing_data_reduction 'RAPID AUTO'
_computing_molecular_graphics 'CrystalStructure 4.2.4'
_computing_publication_material 'CrystalStructure 4.2.4 (Rigaku, 2016)'
_computing_structure_refinement 'SHELXL Version 2014/6 (Sheldrick, 2008)'
_computing_structure_solution 'Superflip (Palatinus, et al., 2007)'
_diffrn_ambient_temperature 123
_diffrn_detector_area_resol_mean 10.000
_diffrn_measured_fraction_theta_full 0.989
_diffrn_measured_fraction_theta_max 0.983
_diffrn_measurement_device_type 'Rigaku R-AXIS RAPID'
_diffrn_measurement_method \w
_diffrn_radiation_type 'Mo K\a'
_diffrn_radiation_wavelength 0.71075
_diffrn_reflns_av_R_equivalents 0.0441
_diffrn_reflns_Laue_measured_fraction_full 0.989
_diffrn_reflns_Laue_measured_fraction_max 0.983
_diffrn_reflns_limit_h_max 14
_diffrn_reflns_limit_h_min -14
_diffrn_reflns_limit_k_max 17
_diffrn_reflns_limit_k_min -16
_diffrn_reflns_limit_l_max 27
_diffrn_reflns_limit_l_min -27
_diffrn_reflns_number 28915
_diffrn_reflns_point_group_measured_fraction_full 0.989
_diffrn_reflns_point_group_measured_fraction_max 0.983
_diffrn_reflns_theta_full 25.242
_diffrn_reflns_theta_max 27.484
_diffrn_reflns_theta_min 3.005
_diffrn_standards_number 0
_exptl_absorpt_coefficient_mu 0.148
_exptl_absorpt_correction_T_max 0.956
_exptl_absorpt_correction_T_min 0.668
_exptl_absorpt_correction_type multi-scan
_exptl_absorpt_process_details 'ABSCOR (Rigaku, 1995)'
_exptl_crystal_colour yellow
_exptl_crystal_density_diffrn 1.249
_exptl_crystal_density_method 'not measured'
_exptl_crystal_description block
_exptl_crystal_F_000 1224.00
_exptl_crystal_size_max 0.600
_exptl_crystal_size_mid 0.400
_exptl_crystal_size_min 0.300
_refine_diff_density_max 0.66
_refine_diff_density_min -0.40
_refine_ls_extinction_method none
_refine_ls_goodness_of_fit_ref 1.628
_refine_ls_hydrogen_treatment constr
_refine_ls_number_parameters 757
_refine_ls_number_reflns 13863
_refine_ls_number_restraints 0
_refine_ls_R_factor_all 0.0983
_refine_ls_R_factor_gt 0.0716
_refine_ls_shift/su_max 0.000
_refine_ls_structure_factor_coef Fsqd
_refine_ls_weighting_details 'w = 1/[\s^2^(Fo^2^)+(0.1000P)^2^] where P=(Fo^2^+2Fc^2^)/3'
_refine_ls_weighting_scheme calc
_refine_ls_wR_factor_gt 0.2386
_refine_ls_wR_factor_ref 0.2496
_reflns_Friedel_coverage 0.000
_reflns_number_gt 10267
_reflns_number_total 13863
_reflns_threshold_expression F^2^>2.0\s(F^2^)
_cod_data_source_file c9sc00960d2.cif
_cod_data_source_block 20180118-mitake
_cod_original_cell_volume 3078.7(3)
_cod_database_code 1551182
_shelxl_version_number 2014/6

loop_
_space_group_symop_id
_space_group_symop_operation_xyz
1 +X,+Y,+Z
2 -X,-Y,-Z

loop_
_atom_site_label
_atom_site_type_symbol
_atom_site_fract_x
_atom_site_fract_y
_atom_site_fract_z
_atom_site_U_iso_or_equiv
_atom_site_adp_type
_atom_site_occupancy
_atom_site_site_symmetry_order
_atom_site_calc_flag
_atom_site_refinement_flags_posn
_atom_site_refinement_flags_adp
Si1 Si 0.21883(7) 0.57044(7) 0.10106(4) 0.0249(2) Uani 1 1 d . .
Si2 Si 0.31128(8) 0.36498(7) 0.54270(4) 0.0257(2) Uani 1 1 d . .
Si3 Si 0.72883(9) 0.85983(7) 0.02879(4) 0.0299(2) Uani 1 1 d . .
Si4 Si 0.80767(8) 0.06018(8) 0.60244(5) 0.0326(2) Uani 1 1 d . .
O5 O 0.7547(2) 0.4280(2) 0.29805(11) 0.0346(6) Uani 1 1 d . .
O6 O 0.3129(2) -0.09088(19) 0.79839(11) 0.0320(5) Uani 1 1 d . .
O8 O 0.0445(2) 0.6841(2) -0.16731(12) 0.0421(7) Uani 1 1 d . .
O11 O 0.9529(2) 0.2077(3) 0.34773(13) 0.0468(7) Uani 1 1 d . .
C7 C 0.7222(3) 0.7534(2) 0.08317(14) 0.0231(6) Uani 1 1 d . .
C9 C 0.3247(3) 0.2518(2) 0.59174(14) 0.0233(6) Uani 1 1 d . .
C10 C 0.8037(3) 0.7439(3) 0.13313(14) 0.0245(6) Uani 1 1 d . .
H10 H 0.8739 0.7876 0.1374 0.029 Uiso 1 1 calc R U
C12 C 0.4517(3) 0.6162(2) 0.13890(14) 0.0224(6) Uani 1 1 d . .
C13 C 0.6650(3) 0.7940(3) -0.04698(15) 0.0271(7) Uani 1 1 d . .
C14 C 0.4688(3) 0.1337(2) 0.63770(14) 0.0243(6) Uani 1 1 d . .
C15 C 0.5477(3) 0.6490(3) -0.09613(15) 0.0254(7) Uani 1 1 d . .
H15 H 0.4931 0.5923 -0.0930 0.030 Uiso 1 1 calc R U
C16 C 0.6553(3) 0.1109(3) 0.58667(15) 0.0261(7) Uani 1 1 d . .
C17 C 0.5326(3) 0.6868(2) 0.02148(15) 0.0221(6) Uani 1 1 d . .
C18 C 0.7855(3) 0.6695(2) 0.17920(14) 0.0234(6) Uani 1 1 d . .
C19 C 0.4950(3) 0.1948(2) 0.52872(15) 0.0234(6) Uani 1 1 d . .
C20 C 0.4148(3) 0.6471(2) 0.02476(15) 0.0227(6) Uani 1 1 d . .
C21 C 0.2516(3) 0.2329(3) 0.63963(14) 0.0257(7) Uani 1 1 d . .
H21 H 0.1860 0.2747 0.6452 0.031 Uiso 1 1 calc R U
C22 C 0.4290(3) 0.1919(2) 0.58521(14) 0.0236(6) Uani 1 1 d . .
C24 C 0.5799(3) 0.7132(2) -0.04155(14) 0.0234(6) Uani 1 1 d . .
C25 C 0.2663(3) 0.5690(3) 0.18829(16) 0.0286(7) Uani 1 1 d . .
C26 C 0.4408(3) 0.2317(2) 0.46745(15) 0.0248(7) Uani 1 1 d . .
C27 C 0.3225(3) 0.6552(2) -0.02868(15) 0.0244(6) Uani 1 1 d . .
C28 C 0.8799(3) 0.6436(3) 0.22235(15) 0.0260(7) Uani 1 1 d . .
H28 H 0.9543 0.6814 0.2237 0.031 Uiso 1 1 calc R U
C29 C 0.6101(3) 0.6916(2) 0.07868(15) 0.0222(6) Uani 1 1 d . .
C30 C 0.5754(3) 0.6425(2) 0.13440(14) 0.0222(6) Uani 1 1 d . .
C31 C 0.7387(3) 0.2647(3) 0.46929(16) 0.0303(7) Uani 1 1 d . .
H31 H 0.7100 0.3210 0.4930 0.036 Uiso 1 1 calc R U
C32 C 0.3649(3) 0.3140(3) 0.46590(15) 0.0275(7) Uani 1 1 d . .
C33 C 0.3883(3) 0.6020(3) 0.19887(15) 0.0252(7) Uani 1 1 d . .
C34 C 0.8662(3) 0.5652(3) 0.26211(15) 0.0268(7) Uani 1 1 d . .
H34 H 0.9303 0.5486 0.2908 0.032 Uiso 1 1 calc R U
C35 C 0.2586(3) 0.5702(3) -0.05952(15) 0.0267(7) Uani 1 1 d . .
H35 H 0.2782 0.5034 -0.0489 0.032 Uiso 1 1 calc R U
C36 C 0.7564(3) 0.5098(3) 0.25998(15) 0.0260(7) Uani 1 1 d . .
C37 C 0.2700(3) 0.1523(3) 0.68178(14) 0.0256(7) Uani 1 1 d . .
C38 C 0.1818(3) 0.1186(3) 0.72155(15) 0.0276(7) Uani 1 1 d . .
H38 H 0.1084 0.1516 0.7216 0.033 Uiso 1 1 calc R U
C39 C 0.3057(3) -0.0111(3) 0.75920(14) 0.0260(7) Uani 1 1 d . .
C40 C 0.5901(3) 0.1060(2) 0.64108(15) 0.0260(7) Uani 1 1 d . .
C41 C 0.6606(3) 0.5360(3) 0.22106(15) 0.0248(6) Uani 1 1 d . .
H41 H 0.5860 0.4988 0.2215 0.030 Uiso 1 1 calc R U
C42 C 0.1989(3) 0.0397(3) 0.76003(15) 0.0288(7) Uani 1 1 d . .
H42 H 0.1389 0.0192 0.7873 0.035 Uiso 1 1 calc R U
C43 C 0.6085(3) 0.1537(2) 0.53073(15) 0.0253(7) Uani 1 1 d . .
C44 C 0.3799(3) 0.1034(2) 0.68197(14) 0.0229(6) Uani 1 1 d . .
C45 C 0.2921(3) 0.7510(3) -0.04668(16) 0.0289(7) Uani 1 1 d . .
H45 H 0.3351 0.8094 -0.0267 0.035 Uiso 1 1 calc R U
C46 C 0.4323(3) 0.6322(3) 0.26150(15) 0.0281(7) Uani 1 1 d . .
H46 H 0.5126 0.6581 0.2691 0.034 Uiso 1 1 calc R U
C47 C 0.3935(3) 0.0192(3) 0.72034(15) 0.0260(7) Uani 1 1 d . .
H47 H 0.4644 -0.0172 0.7193 0.031 Uiso 1 1 calc R U
C48 C 0.4593(3) 0.1779(3) 0.40960(15) 0.0288(7) Uani 1 1 d . .
H48 H 0.5053 0.1192 0.4098 0.035 Uiso 1 1 calc R U
C49 C 0.6726(3) 0.6179(2) 0.18053(14) 0.0228(6) Uani 1 1 d . .
C50 C 0.5942(3) 0.6669(3) -0.15464(16) 0.0300(7) Uani 1 1 d . .
H50 H 0.5724 0.6217 -0.1908 0.036 Uiso 1 1 calc R U
C51 C 0.3223(3) 0.3467(3) 0.40641(16) 0.0324(8) Uani 1 1 d . .
H51 H 0.2753 0.4048 0.4053 0.039 Uiso 1 1 calc R U
C52 C 0.2010(3) 0.7646(3) -0.09272(17) 0.0336(8) Uani 1 1 d . .
H52 H 0.1824 0.8311 -0.1043 0.040 Uiso 1 1 calc R U
C53 C 0.1374(3) 0.6792(3) -0.12167(15) 0.0314(8) Uani 1 1 d . .
C54 C 0.1069(3) 0.6692(3) 0.08684(18) 0.0346(8) Uani 1 1 d . .
H54A H 0.1387 0.7352 0.1061 0.042 Uiso 1 1 calc R U
H54B H 0.0905 0.6744 0.0406 0.042 Uiso 1 1 calc R U
H54C H 0.0327 0.6495 0.1064 0.042 Uiso 1 1 calc R U
C55 C 0.6643(3) 0.0835(3) 0.70055(17) 0.0316(8) Uani 1 1 d . .
C56 C 0.1670(3) 0.5831(3) -0.10533(16) 0.0315(8) Uani 1 1 d . .
H56 H 0.1241 0.5250 -0.1257 0.038 Uiso 1 1 calc R U
C57 C 0.7350(3) 0.0863(3) 0.44328(16) 0.0314(7) Uani 1 1 d . .
H57 H 0.7042 0.0190 0.4489 0.038 Uiso 1 1 calc R U
C58 C 0.6928(3) 0.1682(3) 0.47884(15) 0.0275(7) Uani 1 1 d . .
C59 C 0.1574(3) 0.4455(3) 0.06435(18) 0.0336(8) Uani 1 1 d . .
H59A H 0.1347 0.4525 0.0189 0.040 Uiso 1 1 calc R U
H59B H 0.2181 0.3948 0.0685 0.040 Uiso 1 1 calc R U
H59C H 0.0870 0.4234 0.0864 0.040 Uiso 1 1 calc R U
C60 C 0.8212(3) 0.1019(3) 0.39993(17) 0.0359(8) Uani 1 1 d . .
H60 H 0.8495 0.0455 0.3761 0.043 Uiso 1 1 calc R U
C61 C 0.3467(3) 0.2968(3) 0.34954(16) 0.0379(9) Uani 1 1 d . .
H61 H 0.3200 0.3218 0.3096 0.046 Uiso 1 1 calc R U
C62 C 0.7063(3) 0.8125(3) -0.10676(16) 0.0313(8) Uani 1 1 d . .
H62 H 0.7597 0.8697 -0.1107 0.038 Uiso 1 1 calc R U
C63 C 0.3602(3) 0.6245(3) 0.31211(16) 0.0345(8) Uani 1 1 d . .
H63 H 0.3905 0.6469 0.3541 0.041 Uiso 1 1 calc R U
C64 C 0.8257(3) 0.2828(3) 0.42609(17) 0.0335(8) Uani 1 1 d . .
H64 H 0.8566 0.3501 0.4205 0.040 Uiso 1 1 calc R U
C65 C 0.8662(3) 0.2000(3) 0.39135(16) 0.0340(8) Uani 1 1 d . .
C66 C 0.4103(3) 0.2104(3) 0.35160(16) 0.0355(8) Uani 1 1 d . .
H66 H 0.4212 0.1719 0.3129 0.043 Uiso 1 1 calc R U
C67 C 0.1530(3) 0.4023(3) 0.53368(19) 0.0404(9) Uani 1 1 d . .
H67A H 0.1025 0.3444 0.5145 0.048 Uiso 1 1 calc R U
H67B H 0.1258 0.4223 0.5759 0.048 Uiso 1 1 calc R U
H67C H 0.1478 0.4599 0.5059 0.048 Uiso 1 1 calc R U
C68 C 0.4282(3) -0.1293(3) 0.81045(17) 0.0345(8) Uani 1 1 d . .
H68A H 0.4224 -0.1860 0.8389 0.041 Uiso 1 1 calc R U
H68B H 0.4588 -0.1535 0.7699 0.041 Uiso 1 1 calc R U
H68C H 0.4827 -0.0750 0.8308 0.041 Uiso 1 1 calc R U
C69 C 0.7784(3) 0.0487(3) 0.68859(18) 0.0367(8) Uani 1 1 d . .
C70 C 0.9325(3) 0.1563(3) 0.5932(2) 0.0415(9) Uani 1 1 d . .
H70A H 0.9157 0.2211 0.6154 0.050 Uiso 1 1 calc R U
H70B H 1.0072 0.1317 0.6119 0.050 Uiso 1 1 calc R U
H70C H 0.9402 0.1666 0.5476 0.050 Uiso 1 1 calc R U
C71 C 0.6718(3) 0.7500(3) -0.16070(16) 0.0331(8) Uani 1 1 d . .
H71 H 0.7010 0.7640 -0.2011 0.040 Uiso 1 1 calc R U
C72 C 0.6378(3) 0.1069(3) 0.76411(17) 0.0357(8) Uani 1 1 d . .
H72 H 0.5642 0.1357 0.7728 0.043 Uiso 1 1 calc R U
C73 C 0.2427(3) 0.5840(3) 0.30212(18) 0.0421(10) Uani 1 1 d . .
H73 H 0.1946 0.5753 0.3374 0.050 Uiso 1 1 calc R U
C74 C 0.1971(3) 0.5568(3) 0.24006(17) 0.0365(8) Uani 1 1 d . .
H74 H 0.1173 0.5294 0.2330 0.044 Uiso 1 1 calc R U
C75 C 0.6615(4) 0.3514(3) 0.2837(2) 0.0441(10) Uani 1 1 d . .
H75A H 0.6695 0.2973 0.3138 0.053 Uiso 1 1 calc R U
H75B H 0.5840 0.3816 0.2874 0.053 Uiso 1 1 calc R U
H75C H 0.6667 0.3226 0.2398 0.053 Uiso 1 1 calc R U
C76 C 0.4076(4) 0.4741(3) 0.57890(18) 0.0405(9) Uani 1 1 d . .
H76A H 0.3760 0.4985 0.6192 0.049 Uiso 1 1 calc R U
H76B H 0.4890 0.4522 0.5874 0.049 Uiso 1 1 calc R U
H76C H 0.4088 0.5293 0.5492 0.049 Uiso 1 1 calc R U
C77 C 0.8389(3) -0.0631(3) 0.5605(2) 0.0453(10) Uani 1 1 d . .
H77A H 0.8534 -0.0519 0.5157 0.054 Uiso 1 1 calc R U
H77B H 0.9095 -0.0909 0.5816 0.054 Uiso 1 1 calc R U
H77C H 0.7701 -0.1114 0.5622 0.054 Uiso 1 1 calc R U
C78 C 0.7189(4) 0.0881(3) 0.81437(19) 0.0468(10) Uani 1 1 d . .
H78 H 0.7010 0.1050 0.8573 0.056 Uiso 1 1 calc R U
C79 C 1.0118(4) 0.3044(4) 0.3445(2) 0.0557(12) Uani 1 1 d . .
H79A H 1.0711 0.3008 0.3122 0.067 Uiso 1 1 calc R U
H79B H 0.9534 0.3543 0.3328 0.067 Uiso 1 1 calc R U
H79C H 1.0520 0.3253 0.3864 0.067 Uiso 1 1 calc R U
C80 C 0.6305(5) 0.9606(3) 0.0574(2) 0.0569(13) Uani 1 1 d . .
H80A H 0.6334 1.0174 0.0289 0.068 Uiso 1 1 calc R U
H80B H 0.5483 0.9322 0.0573 0.068 Uiso 1 1 calc R U
H80C H 0.6582 0.9853 0.1010 0.068 Uiso 1 1 calc R U
C81 C 0.8248(4) 0.0451(4) 0.8026(2) 0.0536(12) Uani 1 1 d . .
H81 H 0.8769 0.0276 0.8374 0.064 Uiso 1 1 calc R U
C82 C 0.8559(4) 0.0273(4) 0.7401(2) 0.0478(11) Uani 1 1 d . .
H82 H 0.9309 0.0002 0.7323 0.057 Uiso 1 1 calc R U
C83 C 0.0092(4) 0.7830(4) -0.1817(2) 0.0541(12) Uani 1 1 d . .
H83A H -0.0572 0.7771 -0.2146 0.065 Uiso 1 1 calc R U
H83B H -0.0164 0.8182 -0.1429 0.065 Uiso 1 1 calc R U
H83C H 0.0767 0.8219 -0.1976 0.065 Uiso 1 1 calc R U
C84 C 0.8837(4) 0.9132(4) 0.0222(2) 0.0627(14) Uani 1 1 d . .
H84A H 0.8824 0.9691 -0.0070 0.075 Uiso 1 1 calc R U
H84B H 0.9173 0.9390 0.0646 0.075 Uiso 1 1 calc R U
H84C H 0.9329 0.8597 0.0055 0.075 Uiso 1 1 calc R U
C85 C 0.3751(3) 0.6149(2) 0.08334(14) 0.0223(6) Uani 1 1 d . .

loop_
_atom_site_aniso_label
_atom_site_aniso_U_11
_atom_site_aniso_U_22
_atom_site_aniso_U_33
_atom_site_aniso_U_23
_atom_site_aniso_U_13
_atom_site_aniso_U_12
Si1 0.0171(4) 0.0301(5) 0.0281(4) 0.0072(3) 0.0026(3) 0.0011(3)
Si2 0.0273(5) 0.0257(5) 0.0247(4) 0.0062(3) 0.0015(4) 0.0028(3)
Si3 0.0326(5) 0.0269(5) 0.0292(5) 0.0073(4) -0.0019(4) -0.0088(4)
Si4 0.0208(4) 0.0377(6) 0.0405(5) 0.0157(4) 0.0012(4) 0.0012(4)
O5 0.0284(12) 0.0398(15) 0.0361(13) 0.0166(11) -0.0042(10) 0.0007(10)
O6 0.0339(13) 0.0333(14) 0.0305(12) 0.0108(10) 0.0075(10) 0.0015(10)
O8 0.0292(13) 0.0641(19) 0.0326(13) 0.0127(12) -0.0079(11) 0.0003(12)
O11 0.0355(14) 0.068(2) 0.0399(15) 0.0107(13) 0.0157(12) 0.0065(13)
C7 0.0243(15) 0.0211(16) 0.0247(15) 0.0050(12) 0.0060(12) 0.0003(12)
C9 0.0237(15) 0.0246(17) 0.0213(14) 0.0029(12) 0.0002(12) -0.0003(12)
C10 0.0206(15) 0.0278(17) 0.0250(15) -0.0002(12) 0.0030(12) -0.0013(12)
C12 0.0216(15) 0.0207(16) 0.0262(15) 0.0054(12) 0.0059(12) 0.0024(11)
C13 0.0245(16) 0.0296(18) 0.0275(16) 0.0055(13) 0.0027(13) 0.0001(13)
C14 0.0261(15) 0.0236(17) 0.0228(15) 0.0036(12) 0.0009(13) -0.0036(12)
C15 0.0223(15) 0.0266(17) 0.0278(15) 0.0057(12) 0.0008(13) 0.0036(12)
C16 0.0201(14) 0.0301(18) 0.0286(16) 0.0058(13) 0.0028(13) -0.0010(12)
C17 0.0219(14) 0.0190(15) 0.0261(15) 0.0025(11) 0.0041(12) 0.0022(11)
C18 0.0215(15) 0.0253(17) 0.0234(14) 0.0006(12) 0.0017(12) 0.0022(12)
C19 0.0233(15) 0.0219(16) 0.0250(15) 0.0029(12) 0.0024(12) -0.0026(12)
C20 0.0218(14) 0.0198(16) 0.0269(15) 0.0030(12) 0.0030(12) 0.0022(11)
C21 0.0226(15) 0.0290(18) 0.0252(15) 0.0009(12) -0.0005(13) 0.0011(12)
C22 0.0239(15) 0.0232(16) 0.0230(14) 0.0020(12) -0.0001(12) -0.0029(12)
C24 0.0209(14) 0.0264(17) 0.0234(14) 0.0071(12) 0.0011(12) 0.0024(12)
C25 0.0249(16) 0.0322(19) 0.0299(16) 0.0091(13) 0.0040(13) 0.0027(13)
C26 0.0212(15) 0.0286(18) 0.0249(15) 0.0068(12) 0.0023(12) -0.0027(12)
C27 0.0212(15) 0.0264(17) 0.0259(15) 0.0046(12) 0.0040(12) -0.0009(12)
C28 0.0194(14) 0.0326(18) 0.0257(15) -0.0003(13) 0.0015(12) -0.0003(12)
C29 0.0197(14) 0.0209(16) 0.0266(15) 0.0021(12) 0.0038(12) 0.0023(11)
C30 0.0229(15) 0.0203(16) 0.0236(14) 0.0014(11) 0.0021(12) 0.0020(11)
C31 0.0296(17) 0.034(2) 0.0288(16) 0.0071(13) 0.0042(14) 0.0058(14)
C32 0.0254(16) 0.0307(18) 0.0263(15) 0.0054(13) 0.0003(13) -0.0001(13)
C33 0.0222(15) 0.0267(17) 0.0281(16) 0.0071(12) 0.0059(13) 0.0036(12)
C34 0.0224(15) 0.0342(19) 0.0235(15) 0.0003(13) -0.0013(13) 0.0027(13)
C35 0.0240(15) 0.0271(18) 0.0294(16) 0.0005(13) 0.0051(13) 0.0020(12)
C36 0.0225(15) 0.0293(18) 0.0270(15) 0.0057(13) 0.0026(13) 0.0048(12)
C37 0.0273(16) 0.0277(17) 0.0216(14) 0.0013(12) 0.0018(13) -0.0003(12)
C38 0.0268(16) 0.0335(19) 0.0229(15) 0.0016(13) 0.0038(13) 0.0027(13)
C39 0.0287(16) 0.0279(18) 0.0215(14) 0.0054(12) 0.0006(13) -0.0022(13)
C40 0.0266(16) 0.0229(17) 0.0282(16) 0.0065(12) -0.0013(13) -0.0025(12)
C41 0.0203(14) 0.0276(17) 0.0274(15) 0.0053(12) 0.0036(12) 0.0018(12)
C42 0.0292(17) 0.0315(19) 0.0262(16) 0.0020(13) 0.0082(13) -0.0022(13)
C43 0.0242(15) 0.0255(17) 0.0263(15) 0.0034(12) 0.0020(13) -0.0003(12)
C44 0.0249(15) 0.0221(16) 0.0215(14) 0.0009(11) 0.0019(12) -0.0024(12)
C45 0.0270(16) 0.0280(18) 0.0322(17) 0.0090(13) 0.0013(14) -0.0011(13)
C46 0.0251(16) 0.0329(19) 0.0276(16) 0.0079(13) 0.0038(13) 0.0054(13)
C47 0.0255(16) 0.0273(18) 0.0254(15) 0.0040(12) 0.0026(13) -0.0002(12)
C48 0.0233(16) 0.038(2) 0.0255(16) 0.0039(13) 0.0015(13) -0.0011(13)
C49 0.0235(15) 0.0229(16) 0.0222(14) 0.0003(12) 0.0031(12) 0.0034(12)
C50 0.0274(17) 0.037(2) 0.0250(16) 0.0005(13) 0.0000(13) 0.0017(14)
C51 0.0254(16) 0.044(2) 0.0290(17) 0.0116(15) 0.0020(14) 0.0013(14)
C52 0.0297(17) 0.039(2) 0.0331(18) 0.0147(15) 0.0021(15) 0.0021(14)
C53 0.0237(16) 0.050(2) 0.0211(15) 0.0085(14) 0.0023(13) 0.0005(14)
C54 0.0271(17) 0.040(2) 0.0379(19) 0.0046(15) 0.0009(15) 0.0077(14)
C55 0.0257(16) 0.0335(19) 0.0353(18) 0.0158(14) -0.0049(14) -0.0060(13)
C56 0.0261(16) 0.040(2) 0.0276(16) -0.0075(14) 0.0033(14) -0.0029(14)
C57 0.0258(16) 0.033(2) 0.0348(18) -0.0007(14) 0.0015(14) -0.0006(13)
C58 0.0201(15) 0.038(2) 0.0255(15) 0.0075(13) 0.0011(13) 0.0032(13)
C59 0.0230(16) 0.035(2) 0.042(2) 0.0087(15) -0.0018(15) -0.0023(13)
C60 0.0300(18) 0.043(2) 0.0348(18) -0.0021(15) 0.0045(15) 0.0086(15)
C61 0.0283(18) 0.062(3) 0.0243(16) 0.0140(16) 0.0003(14) 0.0016(16)
C62 0.0287(17) 0.035(2) 0.0305(17) 0.0123(14) 0.0018(14) -0.0064(14)
C63 0.0342(18) 0.045(2) 0.0252(16) 0.0058(14) 0.0027(14) 0.0087(15)
C64 0.0284(17) 0.037(2) 0.0365(18) 0.0125(15) 0.0039(15) 0.0022(14)
C65 0.0240(16) 0.055(2) 0.0240(16) 0.0095(15) 0.0034(14) 0.0057(15)
C66 0.0265(17) 0.057(3) 0.0229(16) 0.0020(15) 0.0023(14) 0.0013(15)
C67 0.0350(19) 0.050(3) 0.039(2) 0.0125(17) 0.0079(16) 0.0153(17)
C68 0.041(2) 0.033(2) 0.0325(18) 0.0123(14) 0.0104(15) 0.0087(15)
C69 0.0250(17) 0.040(2) 0.046(2) 0.0187(16) -0.0024(16) -0.0061(14)
C70 0.0261(18) 0.049(2) 0.050(2) 0.0158(18) 0.0000(17) -0.0060(16)
C71 0.0299(17) 0.043(2) 0.0274(16) 0.0101(15) 0.0062(14) 0.0010(15)
C72 0.0321(18) 0.042(2) 0.0318(18) 0.0090(15) -0.0015(15) -0.0072(15)
C73 0.0322(19) 0.067(3) 0.0302(18) 0.0156(18) 0.0110(16) 0.0103(18)
C74 0.0225(16) 0.053(2) 0.0360(19) 0.0133(16) 0.0087(14) 0.0057(15)
C75 0.051(2) 0.032(2) 0.048(2) 0.0159(17) -0.0125(19) -0.0068(17)
C76 0.056(2) 0.028(2) 0.0366(19) 0.0050(15) -0.0005(18) -0.0079(17)
C77 0.0303(19) 0.040(2) 0.067(3) 0.0105(19) 0.0056(19) 0.0067(16)
C78 0.044(2) 0.059(3) 0.036(2) 0.0153(18) -0.0098(18) -0.0165(19)
C79 0.030(2) 0.089(4) 0.049(2) 0.015(2) 0.0123(19) -0.009(2)
C80 0.091(4) 0.029(2) 0.048(2) -0.0035(17) -0.020(2) 0.014(2)
C81 0.038(2) 0.073(3) 0.050(2) 0.034(2) -0.014(2) -0.014(2)
C82 0.0297(19) 0.061(3) 0.054(2) 0.032(2) -0.0025(18) -0.0021(18)
C83 0.037(2) 0.073(3) 0.053(3) 0.019(2) -0.012(2) 0.011(2)
C84 0.048(3) 0.080(4) 0.057(3) 0.025(2) -0.010(2) -0.038(2)
C85 0.0200(14) 0.0221(16) 0.0253(15) 0.0040(12) 0.0041(12) -0.0006(11)

loop_
_atom_type_symbol
_atom_type_description
_atom_type_scat_dispersion_real
_atom_type_scat_dispersion_imag
_atom_type_scat_source
C C 0.0033 0.0016
;
International Tables for Crystallography
(Vol. C, Tables 4.2.6.8 and 6.1.1.4)
;
H H 0.0000 0.0000
;
International Tables for Crystallography
(Vol. C, Table 6.1.1.4)
;
O O 0.0106 0.0060
;
International Tables for Crystallography
(Vol. C, Tables 4.2.6.8 and 6.1.1.4)
;
Si Si 0.0817 0.0704
;
International Tables for Crystallography
(Vol. C, Tables 4.2.6.8 and 6.1.1.4)
;

loop_
_geom_angle_atom_site_label_1
_geom_angle_atom_site_label_2
_geom_angle_atom_site_label_3
_geom_angle
C59 Si1 C25 114.38(16)
C59 Si1 C54 109.09(16)
C25 Si1 C54 110.82(16)
C59 Si1 C85 118.34(15)
C25 Si1 C85 90.16(14)
C54 Si1 C85 112.92(16)
C76 Si2 C32 112.30(17)
C76 Si2 C9 110.76(15)
C32 Si2 C9 100.45(15)
C76 Si2 C67 109.8(2)
C32 Si2 C67 112.15(16)
C9 Si2 C67 111.11(17)
C7 Si3 C13 100.31(15)
C7 Si3 C84 112.61(19)
C13 Si3 C84 112.5(2)
C7 Si3 C80 108.86(19)
C13 Si3 C80 111.21(17)
C84 Si3 C80 110.9(3)
C77 Si4 C69 113.54(19)
C77 Si4 C70 109.77(19)
C69 Si4 C70 111.06(18)
C77 Si4 C16 117.56(17)
C69 Si4 C16 90.21(15)
C70 Si4 C16 113.43(17)
C36 O5 C75 116.9(2)
C39 O6 C68 116.8(3)
C53 O8 C83 116.7(3)
C65 O11 C79 116.7(3)
C10 C7 C29 119.9(3)
C10 C7 Si3 123.3(2)
C29 C7 Si3 115.5(2)
C21 C9 C22 119.1(3)
C21 C9 Si2 122.3(2)
C22 C9 Si2 117.7(2)
C7 C10 C18 121.1(3)
C7 C10 H10 119.4
C18 C10 H10 119.4
C85 C12 C30 118.7(3)
C85 C12 C33 113.7(3)
C30 C12 C33 127.0(3)
C62 C13 C24 119.3(3)
C62 C13 Si3 123.5(3)
C24 C13 Si3 116.8(2)
C40 C14 C22 117.7(3)
C40 C14 C44 125.1(3)
C22 C14 C44 117.0(3)
C50 C15 C24 121.1(3)
C50 C15 H15 119.4
C24 C15 H15 119.4
C40 C16 C43 121.3(3)
C40 C16 Si4 110.5(2)
C43 C16 Si4 128.2(2)
C20 C17 C29 118.1(3)
C20 C17 C24 121.0(3)
C29 C17 C24 120.6(3)
C49 C18 C28 119.1(3)
C49 C18 C10 119.6(3)
C28 C18 C10 121.2(3)
C43 C19 C22 118.1(3)
C43 C19 C26 120.5(3)
C22 C19 C26 121.2(3)
C17 C20 C85 120.2(3)
C17 C20 C27 121.7(3)
C85 C20 C27 117.1(3)
C9 C21 C37 122.3(3)
C9 C21 H21 118.9
C37 C21 H21 118.9
C14 C22 C19 120.3(3)
C14 C22 C9 118.7(3)
C19 C22 C9 120.9(3)
C15 C24 C13 118.1(3)
C15 C24 C17 119.0(3)
C13 C24 C17 122.6(3)
C74 C25 C33 119.7(3)
C74 C25 Si1 129.3(3)
C33 C25 Si1 110.1(2)
C48 C26 C32 118.4(3)
C48 C26 C19 118.8(3)
C32 C26 C19 122.7(3)
C45 C27 C35 117.7(3)
C45 C27 C20 119.1(3)
C35 C27 C20 123.2(3)
C34 C28 C18 121.3(3)
C34 C28 H28 119.3
C18 C28 H28 119.3
C30 C29 C17 120.7(3)
C30 C29 C7 118.2(3)
C17 C29 C7 120.8(3)
C12 C30 C29 117.9(3)
C12 C30 C49 125.6(3)
C29 C30 C49 116.4(3)
C58 C31 C64 122.3(3)
C58 C31 H31 118.8
C64 C31 H31 118.8
C51 C32 C26 119.1(3)
C51 C32 Si2 122.2(3)
C26 C32 Si2 118.3(2)
C46 C33 C25 118.5(3)
C46 C33 C12 126.3(3)
C25 C33 C12 114.4(3)
C28 C34 C36 119.1(3)
C28 C34 H34 120.5
C36 C34 H34 120.5
C56 C35 C27 120.4(3)
C56 C35 H35 119.8
C27 C35 H35 119.8
O5 C36 C41 124.2(3)
O5 C36 C34 114.5(3)
C41 C36 C34 121.3(3)
C38 C37 C44 119.3(3)
C38 C37 C21 122.0(3)
C44 C37 C21 118.7(3)
C42 C38 C37 121.5(3)
C42 C38 H38 119.3
C37 C38 H38 119.3
O6 C39 C47 124.5(3)
O6 C39 C42 115.1(3)
C47 C39 C42 120.4(3)
C16 C40 C14 119.4(3)
C16 C40 C55 113.6(3)
C14 C40 C55 126.6(3)
C36 C41 C49 120.3(3)
C36 C41 H41 119.8
C49 C41 H41 119.8
C38 C42 C39 119.7(3)
C38 C42 H42 120.2
C39 C42 H42 120.2
C19 C43 C16 120.7(3)
C19 C43 C58 122.2(3)
C16 C43 C58 116.4(3)
C47 C44 C37 118.1(3)
C47 C44 C14 122.1(3)
C37 C44 C14 119.5(3)
C52 C45 C27 122.3(3)
C52 C45 H45 118.9
C27 C45 H45 118.9
C63 C46 C33 120.6(3)
C63 C46 H46 119.7
C33 C46 H46 119.7
C39 C47 C44 121.0(3)
C39 C47 H47 119.5
C44 C47 H47 119.5
C66 C48 C26 120.2(3)
C66 C48 H48 119.9
C26 C48 H48 119.9
C41 C49 C18 118.6(3)
C41 C49 C30 121.8(3)
C18 C49 C30 119.2(3)
C71 C50 C15 120.5(3)
C71 C50 H50 119.7
C15 C50 H50 119.7
C61 C51 C32 121.7(3)
C61 C51 H51 119.1
C32 C51 H51 119.1
C45 C52 C53 118.9(3)
C45 C52 H52 120.5
C53 C52 H52 120.5
O8 C53 C56 116.4(3)
O8 C53 C52 123.6(3)
C56 C53 C52 119.9(3)
Si1 C54 H54A 109.5
Si1 C54 H54B 109.5
H54A C54 H54B 109.5
Si1 C54 H54C 109.5
H54A C54 H54C 109.5
H54B C54 H54C 109.5
C72 C55 C69 118.8(3)
C72 C55 C40 126.5(3)
C69 C55 C40 114.1(3)
C53 C56 C35 120.7(3)
C53 C56 H56 119.6
C35 C56 H56 119.6
C60 C57 C58 120.8(4)
C60 C57 H57 119.6
C58 C57 H57 119.6
C31 C58 C57 118.2(3)
C31 C58 C43 119.2(3)
C57 C58 C43 122.4(3)
Si1 C59 H59A 109.5
Si1 C59 H59B 109.5
H59A C59 H59B 109.5
Si1 C59 H59C 109.5
H59A C59 H59C 109.5
H59B C59 H59C 109.5
C57 C60 C65 119.8(3)
C57 C60 H60 120.1
C65 C60 H60 120.1
C66 C61 C51 118.8(3)
C66 C61 H61 120.6
C51 C61 H61 120.6
C71 C62 C13 122.0(3)
C71 C62 H62 119.0
C13 C62 H62 119.0
C46 C63 C73 120.6(3)
C46 C63 H63 119.7
C73 C63 H63 119.7
C65 C64 C31 118.3(4)
C65 C64 H64 120.8
C31 C64 H64 120.8
O11 C65 C60 115.6(3)
O11 C65 C64 123.9(4)
C60 C65 C64 120.5(3)
C61 C66 C48 121.2(3)
C61 C66 H66 119.4
C48 C66 H66 119.4
Si2 C67 H67A 109.5
Si2 C67 H67B 109.5
H67A C67 H67B 109.5
Si2 C67 H67C 109.5
H67A C67 H67C 109.5
H67B C67 H67C 109.5
O6 C68 H68A 109.5
O6 C68 H68B 109.5
H68A C68 H68B 109.5
O6 C68 H68C 109.5
H68A C68 H68C 109.5
H68B C68 H68C 109.5
C82 C69 C55 119.2(4)
C82 C69 Si4 129.7(3)
C55 C69 Si4 110.2(2)
Si4 C70 H70A 109.5
Si4 C70 H70B 109.5
H70A C70 H70B 109.5
Si4 C70 H70C 109.5
H70A C70 H70C 109.5
H70B C70 H70C 109.5
C50 C71 C62 118.7(3)
C50 C71 H71 120.6
C62 C71 H71 120.6
C78 C72 C55 120.2(4)
C78 C72 H72 119.9
C55 C72 H72 119.9
C74 C73 C63 119.2(3)
C74 C73 H73 120.4
C63 C73 H73 120.4
C25 C74 C73 121.0(3)
C25 C74 H74 119.5
C73 C74 H74 119.5
O5 C75 H75A 109.5
O5 C75 H75B 109.5
H75A C75 H75B 109.5
O5 C75 H75C 109.5
H75A C75 H75C 109.5
H75B C75 H75C 109.5
Si2 C76 H76A 109.5
Si2 C76 H76B 109.5
H76A C76 H76B 109.5
Si2 C76 H76C 109.5
H76A C76 H76C 109.5
H76B C76 H76C 109.5
Si4 C77 H77A 109.5
Si4 C77 H77B 109.5
H77A C77 H77B 109.5
Si4 C77 H77C 109.5
H77A C77 H77C 109.5
H77B C77 H77C 109.5
C81 C78 C72 120.6(4)
C81 C78 H78 119.7
C72 C78 H78 119.7
O11 C79 H79A 109.5
O11 C79 H79B 109.5
H79A C79 H79B 109.5
O11 C79 H79C 109.5
H79A C79 H79C 109.5
H79B C79 H79C 109.5
Si3 C80 H80A 109.5
Si3 C80 H80B 109.5
H80A C80 H80B 109.5
Si3 C80 H80C 109.5
H80A C80 H80C 109.5
H80B C80 H80C 109.5
C78 C81 C82 120.1(4)
C78 C81 H81 119.9
C82 C81 H81 119.9
C81 C82 C69 120.6(4)
C81 C82 H82 119.7
C69 C82 H82 119.7
O8 C83 H83A 109.5
O8 C83 H83B 109.5
H83A C83 H83B 109.5
O8 C83 H83C 109.5
H83A C83 H83C 109.5
H83B C83 H83C 109.5
Si3 C84 H84A 109.5
Si3 C84 H84B 109.5
H84A C84 H84B 109.5
Si3 C84 H84C 109.5
H84A C84 H84C 109.5
H84B C84 H84C 109.5
C12 C85 C20 121.9(3)
C12 C85 Si1 110.4(2)
C20 C85 Si1 127.7(2)

loop_
_geom_bond_atom_site_label_1
_geom_bond_atom_site_label_2
_geom_bond_distance
Si1 C59 1.859(4)
Si1 C25 1.871(3)
Si1 C54 1.873(3)
Si1 C85 1.889(3)
Si2 C76 1.854(4)
Si2 C32 1.856(3)
Si2 C9 1.859(3)
Si2 C67 1.869(4)
Si3 C7 1.852(3)
Si3 C13 1.852(3)
Si3 C84 1.860(4)
Si3 C80 1.865(5)
Si4 C77 1.861(4)
Si4 C69 1.866(4)
Si4 C70 1.868(4)
Si4 C16 1.884(3)
O5 C36 1.372(4)
O5 C75 1.425(4)
O6 C39 1.368(4)
O6 C68 1.427(4)
O8 C53 1.376(4)
O8 C83 1.420(5)
O11 C65 1.380(4)
O11 C79 1.412(6)
C7 C10 1.361(4)
C7 C29 1.460(4)
C9 C21 1.361(4)
C9 C22 1.453(4)
C10 C18 1.426(4)
C10 H10 0.9500
C12 C85 1.402(4)
C12 C30 1.426(4)
C12 C33 1.497(4)
C13 C62 1.390(5)
C13 C24 1.410(4)
C14 C40 1.427(4)
C14 C22 1.433(4)
C14 C44 1.460(4)
C15 C50 1.388(5)
C15 C24 1.402(4)
C15 H15 0.9500
C16 C40 1.394(5)
C16 C43 1.409(4)
C17 C20 1.406(4)
C17 C29 1.433(4)
C17 C24 1.504(4)
C18 C49 1.412(4)
C18 C28 1.416(4)
C19 C43 1.409(4)
C19 C22 1.435(4)
C19 C26 1.499(4)
C20 C85 1.410(4)
C20 C27 1.489(4)
C21 C37 1.428(4)
C21 H21 0.9500
C25 C74 1.384(5)
C25 C33 1.418(4)
C26 C48 1.402(5)
C26 C32 1.410(5)
C27 C45 1.387(5)
C27 C35 1.403(5)
C28 C34 1.367(5)
C28 H28 0.9500
C29 C30 1.429(4)
C30 C49 1.471(4)
C31 C58 1.376(5)
C31 C64 1.393(5)
C31 H31 0.9500
C32 C51 1.403(4)
C33 C46 1.402(4)
C34 C36 1.399(5)
C34 H34 0.9500
C35 C56 1.385(5)
C35 H35 0.9500
C36 C41 1.378(4)
C37 C38 1.404(5)
C37 C44 1.420(4)
C38 C42 1.360(5)
C38 H38 0.9500
C39 C47 1.375(4)
C39 C42 1.402(5)
C40 C55 1.505(4)
C41 C49 1.411(4)
C41 H41 0.9500
C42 H42 0.9500
C43 C58 1.499(4)
C44 C47 1.411(4)
C45 C52 1.386(4)
C45 H45 0.9500
C46 C63 1.378(5)
C46 H46 0.9500
C47 H47 0.9500
C48 C66 1.398(4)
C48 H48 0.9500
C50 C71 1.380(5)
C50 H50 0.9500
C51 C61 1.378(5)
C51 H51 0.9500
C52 C53 1.391(5)
C52 H52 0.9500
C53 C56 1.377(5)
C54 H54A 0.9800
C54 H54B 0.9800
C54 H54C 0.9800
C55 C72 1.403(5)
C55 C69 1.415(5)
C56 H56 0.9500
C57 C60 1.383(5)
C57 C58 1.396(5)
C57 H57 0.9500
C59 H59A 0.9800
C59 H59B 0.9800
C59 H59C 0.9800
C60 C65 1.388(6)
C60 H60 0.9500
C61 C66 1.373(5)
C61 H61 0.9500
C62 C71 1.384(5)
C62 H62 0.9500
C63 C73 1.399(5)
C63 H63 0.9500
C64 C65 1.389(5)
C64 H64 0.9500
C66 H66 0.9500
C67 H67A 0.9800
C67 H67B 0.9800
C67 H67C 0.9800
C68 H68A 0.9800
C68 H68B 0.9800
C68 H68C 0.9800
C69 C82 1.393(5)
C70 H70A 0.9800
C70 H70B 0.9800
C70 H70C 0.9800
C71 H71 0.9500
C72 C78 1.389(5)
C72 H72 0.9500
C73 C74 1.388(5)
C73 H73 0.9500
C74 H74 0.9500
C75 H75A 0.9800
C75 H75B 0.9800
C75 H75C 0.9800
C76 H76A 0.9800
C76 H76B 0.9800
C76 H76C 0.9800
C77 H77A 0.9800
C77 H77B 0.9800
C77 H77C 0.9800
C78 C81 1.372(7)
C78 H78 0.9500
C79 H79A 0.9800
C79 H79B 0.9800
C79 H79C 0.9800
C80 H80A 0.9800
C80 H80B 0.9800
C80 H80C 0.9800
C81 C82 1.387(6)
C81 H81 0.9500
C82 H82 0.9500
C83 H83A 0.9800
C83 H83B 0.9800
C83 H83C 0.9800
C84 H84A 0.9800
C84 H84B 0.9800
C84 H84C 0.9800

loop_
_geom_torsion_atom_site_label_1
_geom_torsion_atom_site_label_2
_geom_torsion_atom_site_label_3
_geom_torsion_atom_site_label_4
_geom_torsion
C13 Si3 C7 C10 147.6(3)
C84 Si3 C7 C10 27.7(4)
C80 Si3 C7 C10 -95.6(3)
C13 Si3 C7 C29 -45.6(3)
C84 Si3 C7 C29 -165.4(3)
C80 Si3 C7 C29 71.2(3)
C76 Si2 C9 C21 91.0(3)
C32 Si2 C9 C21 -150.2(3)
C67 Si2 C9 C21 -31.4(3)
C76 Si2 C9 C22 -78.7(3)
C32 Si2 C9 C22 40.1(3)
C67 Si2 C9 C22 158.9(2)
C29 C7 C10 C18 4.3(5)
Si3 C7 C10 C18 170.7(2)
C7 Si3 C13 C62 -141.7(3)
C84 Si3 C13 C62 -21.8(4)
C80 Si3 C13 C62 103.2(3)
C7 Si3 C13 C24 30.7(3)
C84 Si3 C13 C24 150.6(3)
C80 Si3 C13 C24 -84.3(3)
C77 Si4 C16 C40 110.6(3)
C69 Si4 C16 C40 -6.3(3)
C70 Si4 C16 C40 -119.4(3)
C77 Si4 C16 C43 -72.4(4)
C69 Si4 C16 C43 170.7(3)
C70 Si4 C16 C43 57.5(4)
C7 C10 C18 C49 -12.0(5)
C7 C10 C18 C28 165.7(3)
C29 C17 C20 C85 1.1(4)
C24 C17 C20 C85 174.7(3)
C29 C17 C20 C27 169.5(3)
C24 C17 C20 C27 -16.9(5)
C22 C9 C21 C37 -3.5(5)
Si2 C9 C21 C37 -173.0(2)
C40 C14 C22 C19 18.9(4)
C44 C14 C22 C19 -158.4(3)
C40 C14 C22 C9 -157.9(3)
C44 C14 C22 C9 24.8(4)
C43 C19 C22 C14 -10.4(4)
C26 C19 C22 C14 164.2(3)
C43 C19 C22 C9 166.4(3)
C26 C19 C22 C9 -19.0(4)
C21 C9 C22 C14 -15.6(4)
Si2 C9 C22 C14 154.5(2)
C21 C9 C22 C19 167.6(3)
Si2 C9 C22 C19 -22.4(4)
C50 C15 C24 C13 -2.8(5)
C50 C15 C24 C17 -176.4(3)
C62 C13 C24 C15 5.3(5)
Si3 C13 C24 C15 -167.5(2)
C62 C13 C24 C17 178.8(3)
Si3 C13 C24 C17 6.0(4)
C20 C17 C24 C15 -39.0(4)
C29 C17 C24 C15 134.4(3)
C20 C17 C24 C13 147.6(3)
C29 C17 C24 C13 -39.0(5)
C59 Si1 C25 C74 -68.4(4)
C54 Si1 C25 C74 55.4(4)
C85 Si1 C25 C74 170.1(4)
C59 Si1 C25 C33 122.8(3)
C54 Si1 C25 C33 -113.4(3)
C85 Si1 C25 C33 1.3(3)
C43 C19 C26 C48 36.9(4)
C22 C19 C26 C48 -137.5(3)
C43 C19 C26 C32 -147.7(3)
C22 C19 C26 C32 37.9(5)
C17 C20 C27 C45 -61.0(4)
C85 C20 C27 C45 107.8(4)
C17 C20 C27 C35 123.2(4)
C85 C20 C27 C35 -68.0(4)
C49 C18 C28 C34 4.5(5)
C10 C18 C28 C34 -173.3(3)
C20 C17 C29 C30 10.1(4)
C24 C17 C29 C30 -163.5(3)
C20 C17 C29 C7 -165.1(3)
C24 C17 C29 C7 21.3(4)
C10 C7 C29 C30 15.7(4)
Si3 C7 C29 C30 -151.6(2)
C10 C7 C29 C17 -169.0(3)
Si3 C7 C29 C17 23.6(4)
C85 C12 C30 C29 16.3(4)
C33 C12 C30 C29 -155.2(3)
C85 C12 C30 C49 -159.8(3)
C33 C12 C30 C49 28.7(5)
C17 C29 C30 C12 -18.8(4)
C7 C29 C30 C12 156.5(3)
C17 C29 C30 C49 157.7(3)
C7 C29 C30 C49 -27.0(4)
C48 C26 C32 C51 -7.5(5)
C19 C26 C32 C51 177.1(3)
C48 C26 C32 Si2 165.5(2)
C19 C26 C32 Si2 -9.9(4)
C76 Si2 C32 C51 -93.5(3)
C9 Si2 C32 C51 148.8(3)
C67 Si2 C32 C51 30.7(4)
C76 Si2 C32 C26 93.7(3)
C9 Si2 C32 C26 -24.0(3)
C67 Si2 C32 C26 -142.1(3)
C74 C25 C33 C46 -6.8(5)
Si1 C25 C33 C46 163.2(3)
C74 C25 C33 C12 -177.6(3)
Si1 C25 C33 C12 -7.6(4)
C85 C12 C33 C46 -157.6(3)
C30 C12 C33 C46 14.3(5)
C85 C12 C33 C25 12.4(4)
C30 C12 C33 C25 -175.8(3)
C18 C28 C34 C36 -0.1(5)
C45 C27 C35 C56 -1.2(5)
C20 C27 C35 C56 174.6(3)
C75 O5 C36 C41 17.5(5)
C75 O5 C36 C34 -160.9(3)
C28 C34 C36 O5 175.2(3)
C28 C34 C36 C41 -3.3(5)
C9 C21 C37 C38 -165.8(3)
C9 C21 C37 C44 12.4(5)
C44 C37 C38 C42 -0.3(5)
C21 C37 C38 C42 177.9(3)
C68 O6 C39 C47 14.9(5)
C68 O6 C39 C42 -165.9(3)
C43 C16 C40 C14 7.5(5)
Si4 C16 C40 C14 -175.3(2)
C43 C16 C40 C55 -165.2(3)
Si4 C16 C40 C55 12.0(4)
C22 C14 C40 C16 -17.4(5)
C44 C14 C40 C16 159.7(3)
C22 C14 C40 C55 154.3(3)
C44 C14 C40 C55 -28.6(5)
O5 C36 C41 C49 -176.1(3)
C34 C36 C41 C49 2.2(5)
C37 C38 C42 C39 -1.5(5)
O6 C39 C42 C38 -178.4(3)
C47 C39 C42 C38 0.8(5)
C22 C19 C43 C16 0.1(5)
C26 C19 C43 C16 -174.5(3)
C22 C19 C43 C58 -169.6(3)
C26 C19 C43 C58 15.8(5)
C40 C16 C43 C19 1.3(5)
Si4 C16 C43 C19 -175.3(3)
C40 C16 C43 C58 171.6(3)
Si4 C16 C43 C58 -5.0(5)
C38 C37 C44 C47 2.9(4)
C21 C37 C44 C47 -175.5(3)
C38 C37 C44 C14 176.0(3)
C21 C37 C44 C14 -2.3(4)
C40 C14 C44 C47 -20.1(5)
C22 C14 C44 C47 157.0(3)
C40 C14 C44 C37 167.0(3)
C22 C14 C44 C37 -15.9(4)
C35 C27 C45 C52 0.8(5)
C20 C27 C45 C52 -175.2(3)
C25 C33 C46 C63 3.5(5)
C12 C33 C46 C63 173.1(3)
O6 C39 C47 C44 -179.0(3)
C42 C39 C47 C44 1.8(5)
C37 C44 C47 C39 -3.6(5)
C14 C44 C47 C39 -176.6(3)
C32 C26 C48 C66 4.6(5)
C19 C26 C48 C66 -179.9(3)
C36 C41 C49 C18 2.2(5)
C36 C41 C49 C30 174.7(3)
C28 C18 C49 C41 -5.5(4)
C10 C18 C49 C41 172.3(3)
C28 C18 C49 C30 -178.1(3)
C10 C18 C49 C30 -0.3(4)
C12 C30 C49 C41 23.4(5)
C29 C30 C49 C41 -152.8(3)
C12 C30 C49 C18 -164.2(3)
C29 C30 C49 C18 19.6(4)
C24 C15 C50 C71 -1.3(5)
C26 C32 C51 C61 4.0(5)
Si2 C32 C51 C61 -168.8(3)
C27 C45 C52 C53 0.4(5)
C83 O8 C53 C56 176.6(3)
C83 O8 C53 C52 -4.0(5)
C45 C52 C53 O8 179.2(3)
C45 C52 C53 C56 -1.3(5)
C16 C40 C55 C72 156.9(3)
C14 C40 C55 C72 -15.2(5)
C16 C40 C55 C69 -13.6(4)
C14 C40 C55 C69 174.3(3)
O8 C53 C56 C35 -179.5(3)
C52 C53 C56 C35 1.0(5)
C27 C35 C56 C53 0.3(5)
C64 C31 C58 C57 -0.5(5)
C64 C31 C58 C43 173.9(3)
C60 C57 C58 C31 0.4(5)
C60 C57 C58 C43 -173.9(3)
C19 C43 C58 C31 65.2(4)
C16 C43 C58 C31 -104.9(4)
C19 C43 C58 C57 -120.6(4)
C16 C43 C58 C57 69.3(4)
C58 C57 C60 C65 -0.2(5)
C32 C51 C61 C66 2.8(6)
C24 C13 C62 C71 -4.1(5)
Si3 C13 C62 C71 168.2(3)
C33 C46 C63 C73 1.7(5)
C58 C31 C64 C65 0.5(5)
C79 O11 C65 C60 -171.5(3)
C79 O11 C65 C64 7.4(5)
C57 C60 C65 O11 179.2(3)
C57 C60 C65 C64 0.2(5)
C31 C64 C65 O11 -179.2(3)
C31 C64 C65 C60 -0.3(5)
C51 C61 C66 C48 -5.8(6)
C26 C48 C66 C61 2.1(5)
C72 C55 C69 C82 7.5(5)
C40 C55 C69 C82 178.7(3)
C72 C55 C69 Si4 -163.1(3)
C40 C55 C69 Si4 8.2(4)
C77 Si4 C69 C82 69.0(4)
C70 Si4 C69 C82 -55.3(4)
C16 Si4 C69 C82 -170.6(4)
C77 Si4 C69 C55 -121.7(3)
C70 Si4 C69 C55 114.0(3)
C16 Si4 C69 C55 -1.3(3)
C15 C50 C71 C62 2.7(5)
C13 C62 C71 C50 0.0(5)
C69 C55 C72 C78 -5.2(5)
C40 C55 C72 C78 -175.4(3)
C46 C63 C73 C74 -3.5(6)
C33 C25 C74 C73 5.1(6)
Si1 C25 C74 C73 -162.8(3)
C63 C73 C74 C25 0.1(6)
C55 C72 C78 C81 -0.9(6)
C72 C78 C81 C82 4.9(7)
C78 C81 C82 C69 -2.6(7)
C55 C69 C82 C81 -3.6(6)
Si4 C69 C82 C81 164.9(3)
C30 C12 C85 C20 -5.6(5)
C33 C12 C85 C20 167.0(3)
C30 C12 C85 Si1 176.6(2)
C33 C12 C85 Si1 -10.8(3)
C17 C20 C85 C12 -3.3(5)
C27 C20 C85 C12 -172.2(3)
C17 C20 C85 Si1 174.1(2)
C27 C20 C85 Si1 5.1(4)
C59 Si1 C85 C12 -112.6(2)
C25 Si1 C85 C12 5.5(2)
C54 Si1 C85 C12 118.3(2)
C59 Si1 C85 C20 69.8(3)
C25 Si1 C85 C20 -172.1(3)
C54 Si1 C85 C20 -59.3(3)
